data_7245540
loop_
_publ_author_name
'Stoesser, Julian'
'Engelage, Elric'
'Huber, Stefan'

_publ_section_title
;
 Co-crystallization studies of the syn- and anti-atropisomers of
 triphenyl-based perfluorinated halogen bond donors with halides
;
_journal_name_full CrystEngComm
_journal_paper_doi 10.1039/D2CE00973K
_journal_year 2022
_chemical_formula_moiety
;
3(C18 F12 I2), 2(C9 H18 N3), 2(C H2 Cl2), 1.206(I), 0.794(Cl)
;
_chemical_formula_sum 'C74 H40 Cl4.79 F36 I7.21 N6'
_chemical_formula_weight 2781.49
_space_group_crystal_system triclinic
_space_group_IT_number 2
_space_group_name_Hall '-P 1'
_space_group_name_H-M_alt 'P -1'
_atom_sites_solution_hydrogens geom
_audit_creation_method SHELXL-2018/3
_audit_update_record
;
2022-08-27 deposited with the CCDC.	2022-09-16 downloaded from the CCDC.
;
_cell_angle_alpha 76.694(2)
_cell_angle_beta 81.5980(10)
_cell_angle_gamma 88.0240(10)
_cell_formula_units_Z 1
_cell_length_a 7.84560(10)
_cell_length_b 12.5041(3)
_cell_length_c 23.2075(4)
_cell_measurement_reflns_used 7727
_cell_measurement_temperature 170(2)
_cell_measurement_theta_max 66.5
_cell_measurement_theta_min 3.6
_cell_volume 2191.81(7)
_computing_structure_refinement 'SHELXL-2018/3 (Sheldrick, 2018)'
_diffrn_ambient_environment N~2~
_diffrn_ambient_temperature 169.99(10)
_diffrn_detector 'CCD plate'
_diffrn_detector_area_resol_mean 10.0000
_diffrn_detector_type HyPix
_diffrn_measured_fraction_theta_full 0.999
_diffrn_measured_fraction_theta_max 0.999
_diffrn_measurement_details
;
List of Runs (angles in degrees, time in seconds):

  # Type    Start    End  Width  t~exp~   \w     \q     \k     \f   Frames
#--------------------------------------------------------------------------
  1  \w     -5.00  66.00   0.50    0.11    --   47.20 -77.00  44.00  142
  2  \w     34.00  93.00   0.50    0.11    --   47.20-125.00  60.00  118
  3  \w     55.00 106.00   0.50    0.46    --  106.49 -77.00  44.00  102
  4  \w     76.00 105.00   0.50    0.46    --  106.49 -94.00   0.00   58
  5  \w     86.00 111.00   0.50    0.46    --  106.49-125.00 -60.00   50
  6  \w     78.00 104.00   0.50    0.46    --  106.49 -94.00 -90.00   52
  7  \w     81.00 108.00   0.50    0.46    --  106.49 -77.00 -60.00   54
  8  \w     74.00 100.00   0.50    0.46    --  106.49 -94.00 -60.00   52
  9  \w     57.00 105.00   0.50    0.46    --  106.49 -94.00-120.00   96
 10  \w     36.00  68.00   0.50    0.46    --  106.49 -94.00 -60.00   64
 11  \w     38.00  64.00   0.50    0.46    --  106.49 -77.00 -60.00   52
 12  \w     35.00  72.00   0.50    0.46    --  106.49 -61.00 -30.00   74
 13  \w     34.00  71.00   0.50    0.46    --  106.49-125.00 -60.00   74
 14  \w     34.00  65.00   0.50    0.46    --  106.49 -61.00-150.00   62
 15  \w     34.00 103.00   0.50    0.46    --  106.49 -94.00-180.00  138
 16  \w     46.00 111.00   0.50    0.46    --  106.49-125.00-180.00  130
 17  \w     -4.00  29.00   0.50    0.11    --   47.20 -19.00  30.00   66
 18  \w     42.00  72.00   0.50    0.11    --   47.20  77.00 170.00   60
 19  \w    134.00 174.00   0.50    0.46    --  106.49  77.00 170.00   80
 20  \w    151.00 177.00   0.50    0.46    --  106.49  30.00  90.00   52
 21  \w    119.00 176.00   0.50    0.46    --  106.49  45.00 120.00  114
 22  \w    113.00 160.00   0.50    0.46    --  106.49  15.00  90.00   94
 23  \w     93.00 118.00   0.50    0.46    --  106.49  77.00 170.00   50
 24  \w     94.00 146.00   0.50    0.46    --  106.49  30.00  90.00  104
 25  \w    111.00 177.00   0.50    0.46    --  106.49  61.00 -30.00  132
 26  \w    123.00 178.00   0.50    0.46    --  106.49  45.00-120.00  110
 27  \w    104.00 146.00   0.50    0.46    --  106.49  45.00-150.00   84
 28  \w     56.00 103.00   0.50    0.46    --  106.49 -94.00  60.00   94
 29  \w     65.00 103.00   0.50    0.46    --  106.49 -94.00  90.00   76
 30  \w     35.00  67.00   0.50    0.46    --  106.49 -61.00  90.00   64
 31  \w    -26.00  28.00   0.50    0.11    --   47.20 -19.00 150.00  108
 32  \w    -52.00  12.00   0.50    0.11    --  -47.20  77.00 170.00  128
 33  \w    -18.00  13.00   0.50    0.11    --  -47.20  19.00  90.00   62
 34  \w    -48.00 -14.00   0.50    0.46    --  -86.25  45.00   0.00   68
 35  \w    -45.00 -14.00   0.50    0.46    --  -86.25  45.00 -60.00   62
 36  \w    -48.00 -15.00   0.50    0.46    --  -86.25  45.00 -30.00   66
 37  \w    -47.00 -20.00   0.50    0.46    --  -86.25  45.00  30.00   54
 38  \w    -82.00 -57.00   0.50    0.46    --  -86.25  77.00 170.00   50
 39  \w   -116.00 -24.00   0.50    0.11    --  -47.20 -77.00  44.00  184
 40  \w    -42.00 -17.00   0.50    0.46    --  -86.25  45.00-180.00   50
 41  \w   -149.00 -66.00   0.50    0.46    --  -86.25 -77.00  44.00  166
 42  \w   -111.00 -84.00   0.50    0.11    --  -47.20-125.00  30.00   54
;
_diffrn_measurement_device 'four-circle diffractometer'
_diffrn_measurement_device_type 'XtaLAB Synergy, Dualflex, HyPix'
_diffrn_measurement_method '\w scans'
_diffrn_orient_matrix_type 'CrysAlisPro convention (1999,Acta A55,543-557)'
_diffrn_orient_matrix_UB_11 0.0163804000
_diffrn_orient_matrix_UB_12 -0.1117907000
_diffrn_orient_matrix_UB_13 -0.0176488000
_diffrn_orient_matrix_UB_21 -0.1308993000
_diffrn_orient_matrix_UB_22 -0.0500688000
_diffrn_orient_matrix_UB_23 0.0550757000
_diffrn_orient_matrix_UB_31 -0.1483511000
_diffrn_orient_matrix_UB_32 0.0319874000
_diffrn_orient_matrix_UB_33 -0.0374366000
_diffrn_radiation_monochromator mirror
_diffrn_radiation_probe x-ray
_diffrn_radiation_type 'Cu K\a'
_diffrn_radiation_wavelength 1.54184
_diffrn_reflns_av_R_equivalents 0.0437
_diffrn_reflns_av_unetI/netI 0.0417
_diffrn_reflns_Laue_measured_fraction_full 0.999
_diffrn_reflns_Laue_measured_fraction_max 0.999
_diffrn_reflns_limit_h_max 8
_diffrn_reflns_limit_h_min -9
_diffrn_reflns_limit_k_max 14
_diffrn_reflns_limit_k_min -14
_diffrn_reflns_limit_l_max 23
_diffrn_reflns_limit_l_min -27
_diffrn_reflns_number 24971
_diffrn_reflns_point_group_measured_fraction_full 0.999
_diffrn_reflns_point_group_measured_fraction_max 0.999
_diffrn_reflns_theta_full 66.500
_diffrn_reflns_theta_max 66.500
_diffrn_reflns_theta_min 3.632
_diffrn_source 'micro-focus sealed X-ray tube'
_diffrn_source_type 'PhotonJet (Cu) X-ray Source'
_exptl_absorpt_coefficient_mu 22.491
_exptl_absorpt_correction_T_max 0.579
_exptl_absorpt_correction_T_min 0.182
_exptl_absorpt_correction_type gaussian
_exptl_absorpt_process_details
;
CrysAlisPro 1.171.40.29a (Rigaku Oxford Diffraction, 2018)
Numerical absorption correction based on gaussian integration over
			a multifaceted crystal model
Empirical absorption correction using spherical harmonics,
 implemented in SCALE3 ABSPACK scaling algorithm.
;
_exptl_crystal_colour 'translucent light colourless'
_exptl_crystal_density_diffrn 2.107
_exptl_crystal_description needle
_exptl_crystal_F_000 1313
_exptl_crystal_size_max 0.096
_exptl_crystal_size_mid 0.050
_exptl_crystal_size_min 0.041
_refine_diff_density_max 1.344
_refine_diff_density_min -1.352
_refine_diff_density_rms 0.112
_refine_ls_extinction_method none
_refine_ls_goodness_of_fit_ref 1.133
_refine_ls_hydrogen_treatment constr
_refine_ls_matrix_type full
_refine_ls_number_parameters 588
_refine_ls_number_reflns 7727
_refine_ls_number_restraints 0
_refine_ls_restrained_S_all 1.133
_refine_ls_R_factor_all 0.0476
_refine_ls_R_factor_gt 0.0444
_refine_ls_shift/su_max 0.000
_refine_ls_shift/su_mean 0.000
_refine_ls_structure_factor_coef Fsqd
_refine_ls_weighting_details 'w=1/[\s^2^(Fo^2^)+(0.0204P)^2^+11.0277P] where P=(Fo^2^+2Fc^2^)/3'
_refine_ls_weighting_scheme calc
_refine_ls_wR_factor_gt 0.1020
_refine_ls_wR_factor_ref 0.1035
_reflns_Friedel_coverage 0.000
_reflns_number_gt 7110
_reflns_number_total 7727
_reflns_threshold_expression 'I > 2\s(I)'
_cod_data_source_file d2ce00973k2.cif
_cod_data_source_block anti-p-1-TDAI
_cod_database_code 7245540
_shelx_shelxl_version_number 2018/3
_shelx_space_group_comment
;
The symmetry employed for this shelxl refinement is uniquely defined
by the following loop, which should always be used as a source of
symmetry information in preference to the above space-group names.
They are only intended as comments.
;
_oxdiff_exptl_absorpt_empirical_full_min 0.619
_oxdiff_exptl_absorpt_empirical_full_max 1.802
_oxdiff_exptl_absorpt_empirical_details
;
Empirical correction (ABSPACK) includes:
- Absorption correction using spherical harmonics
- Frame scaling
- Detector area scaling
;

loop_
_space_group_symop_operation_xyz
'x, y, z'
'-x, -y, -z'

loop_
_atom_site_label
_atom_site_type_symbol
_atom_site_fract_x
_atom_site_fract_y
_atom_site_fract_z
_atom_site_U_iso_or_equiv
_atom_site_adp_type
_atom_site_occupancy
_atom_site_site_symmetry_order
_atom_site_calc_flag
_atom_site_refinement_flags_posn
_atom_site_refinement_flags_adp
_atom_site_refinement_flags_occupancy
_atom_site_disorder_assembly
_atom_site_disorder_group
I1 I 0.52266(5) 0.82597(4) 0.29325(2) 0.04305(12) Uani 1 1 d . . . . .
I2 I 0.85142(5) 0.30194(4) 0.13967(2) 0.04273(12) Uani 1 1 d . . . . .
F1 F 0.2308(6) 0.7718(4) 0.4039(2) 0.0605(12) Uani 1 1 d . . . . .
F2 F 0.0288(6) 0.5949(4) 0.4524(2) 0.0639(12) Uani 1 1 d . . . . .
F3 F 0.0736(6) 0.4112(4) 0.4087(2) 0.0631(12) Uani 1 1 d . . . . .
F4 F 0.3266(5) 0.4031(3) 0.31828(18) 0.0510(10) Uani 1 1 d . . . . .
F5 F 0.7659(5) 0.5501(4) 0.33127(16) 0.0541(11) Uani 1 1 d . . . . .
F6 F 1.0191(4) 0.5288(4) 0.24458(17) 0.0511(10) Uani 1 1 d . . . . .
F7 F 0.6188(5) 0.5713(4) 0.10831(16) 0.0516(10) Uani 1 1 d . . . . .
F8 F 0.3662(5) 0.5933(4) 0.19473(18) 0.0535(11) Uani 1 1 d . . . . .
F9 F 1.0673(5) 0.7160(3) 0.12482(19) 0.0540(10) Uani 1 1 d . . . . .
F10 F 1.3201(5) 0.7110(4) 0.0336(2) 0.0619(12) Uani 1 1 d . . . . .
F11 F 1.3493(5) 0.5366(4) -0.01781(17) 0.0605(12) Uani 1 1 d . . . . .
F12 F 1.1375(5) 0.3628(4) 0.02578(19) 0.0563(11) Uani 1 1 d . . . . .
C1 C 0.3883(8) 0.6784(5) 0.3354(3) 0.0368(14) Uani 1 1 d . . . . .
C2 C 0.2567(9) 0.6808(6) 0.3821(3) 0.0435(15) Uani 1 1 d . . . . .
C3 C 0.1519(9) 0.5922(6) 0.4074(3) 0.0438(16) Uani 1 1 d . . . . .
C4 C 0.1770(9) 0.4987(6) 0.3852(3) 0.0439(15) Uani 1 1 d . . . . .
C5 C 0.3079(8) 0.4953(5) 0.3395(3) 0.0381(14) Uani 1 1 d . . . . .
C6 C 0.4163(8) 0.5821(6) 0.3142(3) 0.0360(14) Uani 1 1 d . . . . .
C7 C 0.5584(8) 0.5725(5) 0.2656(3) 0.0345(13) Uani 1 1 d . . . . .
C8 C 0.7267(8) 0.5558(6) 0.2764(3) 0.0376(14) Uani 1 1 d . . . . .
C9 C 0.8586(8) 0.5449(6) 0.2314(3) 0.0365(14) Uani 1 1 d . . . . .
C10 C 0.8280(7) 0.5497(5) 0.1736(3) 0.0323(13) Uani 1 1 d . . . . .
C11 C 0.6582(8) 0.5653(5) 0.1633(3) 0.0353(13) Uani 1 1 d . . . . .
C12 C 0.5285(7) 0.5773(5) 0.2080(3) 0.0362(14) Uani 1 1 d . . . . .
C13 C 0.9691(7) 0.5407(6) 0.1244(3) 0.0348(13) Uani 1 1 d . . . . .
C14 C 1.0813(8) 0.6269(6) 0.1015(3) 0.0395(14) Uani 1 1 d . . . . .
C15 C 1.2119(8) 0.6255(6) 0.0543(3) 0.0452(16) Uani 1 1 d . . . . .
C16 C 1.2266(8) 0.5370(7) 0.0290(3) 0.0431(16) Uani 1 1 d . . . . .
C17 C 1.1174(8) 0.4494(6) 0.0513(3) 0.0416(16) Uani 1 1 d . . . . .
C18 C 0.9900(8) 0.4483(5) 0.0998(3) 0.0353(13) Uani 1 1 d . . . . .
C37A C 0.8154(17) 0.9411(10) 0.0797(6) 0.099(4) Uani 0.874(6) 1 d . . P A 1
H37A H 0.775016 0.948665 0.121052 0.119 Uiso 0.874(6) 1 calc R U P A 1
H37B H 0.941001 0.926952 0.076101 0.119 Uiso 0.874(6) 1 calc R U P A 1
Cl1A Cl 0.7090(5) 0.8282(3) 0.06593(19) 0.1260(12) Uani 0.874(6) 1 d . . P A 1
Cl2A Cl 0.7758(7) 1.0609(3) 0.03014(17) 0.1210(17) Uani 0.874(6) 1 d . . P A 1
C37B C 0.8154(17) 0.9411(10) 0.0797(6) 0.099(4) Uani 0.126(6) 1 d . . P A 2
H37C H 0.897417 0.899990 0.105358 0.119 Uiso 0.126(6) 1 calc R U P A 2
H37D H 0.723512 0.964160 0.108417 0.119 Uiso 0.126(6) 1 calc R U P A 2
Cl1B Cl 0.7090(5) 0.8282(3) 0.06593(19) 0.1260(12) Uani 0.126(6) 1 d . . P A 2
Cl2B Cl 0.942(5) 1.081(2) 0.0500(12) 0.1210(17) Uani 0.126(6) 1 d . . P A 2
N1 N 0.0312(7) 0.1217(5) 0.2959(2) 0.0408(12) Uani 1 1 d . . . . .
N2 N 0.3080(6) 0.2354(5) 0.1538(2) 0.0392(12) Uani 1 1 d . . . . .
N3 N 0.1805(8) -0.0560(5) 0.1920(3) 0.0485(14) Uani 1 1 d . . . . .
C28 C 0.1767(8) 0.0417(6) 0.2055(3) 0.0394(14) Uani 1 1 d . . . . .
C29 C 0.1202(8) 0.1085(5) 0.2446(3) 0.0360(13) Uani 1 1 d . . . . .
C30 C 0.2258(7) 0.1506(6) 0.1916(3) 0.0363(14) Uani 1 1 d . . . . .
C31 C -0.0442(10) 0.0259(7) 0.3390(3) 0.0532(18) Uani 1 1 d . . . . .
H31A H -0.148299 0.003977 0.325904 0.080 Uiso 1 1 calc R U . . .
H31B H -0.074240 0.043790 0.378178 0.080 Uiso 1 1 calc R U . . .
H31C H 0.039052 -0.034689 0.341951 0.080 Uiso 1 1 calc R U . . .
C32 C -0.0063(10) 0.2287(6) 0.3069(3) 0.0489(17) Uani 1 1 d . . . . .
H32A H 0.068575 0.283059 0.277971 0.073 Uiso 1 1 calc R U . . .
H32B H 0.013813 0.229267 0.347540 0.073 Uiso 1 1 calc R U . . .
H32C H -0.127081 0.247042 0.302811 0.073 Uiso 1 1 calc R U . . .
C33 C 0.3470(9) 0.3300(6) 0.1760(3) 0.0448(16) Uani 1 1 d . . . . .
H33A H 0.406723 0.385604 0.143045 0.067 Uiso 1 1 calc R U . . .
H33B H 0.421011 0.307248 0.207235 0.067 Uiso 1 1 calc R U . . .
H33C H 0.239675 0.361038 0.192643 0.067 Uiso 1 1 calc R U . . .
C34 C 0.4062(9) 0.2178(7) 0.0980(3) 0.0491(17) Uani 1 1 d . . . . .
H34A H 0.335906 0.176173 0.079166 0.074 Uiso 1 1 calc R U . . .
H34B H 0.511405 0.176497 0.106654 0.074 Uiso 1 1 calc R U . . .
H34C H 0.436823 0.289008 0.070785 0.074 Uiso 1 1 calc R U . . .
C35 C 0.3012(10) -0.0759(7) 0.1421(4) 0.059(2) Uani 1 1 d . . . . .
H35A H 0.245451 -0.060133 0.105882 0.088 Uiso 1 1 calc R U . . .
H35B H 0.338200 -0.152889 0.150622 0.088 Uiso 1 1 calc R U . . .
H35C H 0.401764 -0.028032 0.135863 0.088 Uiso 1 1 calc R U . . .
C36 C 0.0726(10) -0.1451(6) 0.2292(4) 0.0549(19) Uani 1 1 d . . . . .
H36A H -0.045362 -0.118291 0.237177 0.082 Uiso 1 1 calc R U . . .
H36B H 0.117850 -0.172040 0.267153 0.082 Uiso 1 1 calc R U . . .
H36C H 0.072623 -0.205063 0.208474 0.082 Uiso 1 1 calc R U . . .
I3 I 0.67222(7) 0.06571(5) 0.21635(2) 0.0385(2) Uani 0.603(3) 1 d . . P B 1
Cl3 Cl 0.67222(7) 0.06571(5) 0.21635(2) 0.0385(2) Uani 0.397(3) 1 d . . P B 2
I4 I 0.43388(5) 0.11762(4) 0.36124(2) 0.04277(12) Uani 1 1 d . . . . .
F13 F 0.6384(5) 0.3063(3) 0.38588(18) 0.0496(10) Uani 1 1 d . . . . .
F14 F 0.6166(5) 0.4089(3) 0.4756(2) 0.0526(10) Uani 1 1 d . . . . .
F15 F 0.3630(5) 0.3560(3) 0.57037(17) 0.0486(9) Uani 1 1 d . . . . .
F16 F 0.1379(5) 0.1963(3) 0.57581(15) 0.0414(8) Uani 1 1 d . . . . .
F17 F -0.0890(4) 0.2159(3) 0.47684(16) 0.0377(8) Uani 1 1 d . . . . .
F18 F -0.3330(4) 0.0626(3) 0.49779(18) 0.0421(8) Uani 1 1 d . . . . .
C19 C 0.3937(7) 0.1953(5) 0.4330(3) 0.0310(12) Uani 1 1 d . . . . .
C20 C 0.5097(8) 0.2777(5) 0.4316(3) 0.0360(13) Uani 1 1 d . . . . .
C21 C 0.5012(8) 0.3315(5) 0.4777(3) 0.0371(14) Uani 1 1 d . . . . .
C22 C 0.3734(8) 0.3045(5) 0.5259(3) 0.0368(14) Uani 1 1 d . . . . .
C23 C 0.2592(8) 0.2225(5) 0.5272(3) 0.0327(13) Uani 1 1 d . . . . .
C24 C 0.2641(7) 0.1670(5) 0.4822(3) 0.0299(12) Uani 1 1 d . . . . .
C25 C 0.1308(7) 0.0814(5) 0.4887(3) 0.0299(12) Uani 1 1 d . . . . .
C26 C -0.0422(7) 0.1084(5) 0.4892(3) 0.0304(12) Uani 1 1 d . . . . .
C27 C -0.1682(7) 0.0302(5) 0.4996(3) 0.0309(12) Uani 1 1 d . . . . .

loop_
_atom_site_aniso_label
_atom_site_aniso_U_11
_atom_site_aniso_U_22
_atom_site_aniso_U_33
_atom_site_aniso_U_23
_atom_site_aniso_U_13
_atom_site_aniso_U_12
I1 0.0360(2) 0.0516(3) 0.0440(2) -0.02269(19) 0.00675(17) -0.00776(18)
I2 0.0372(2) 0.0446(2) 0.0533(3) -0.02196(19) -0.01308(18) 0.00537(17)
F1 0.065(3) 0.059(3) 0.058(3) -0.034(2) 0.026(2) -0.008(2)
F2 0.061(3) 0.057(3) 0.058(3) -0.008(2) 0.033(2) 0.005(2)
F3 0.066(3) 0.048(2) 0.062(3) -0.002(2) 0.023(2) -0.011(2)
F4 0.059(2) 0.042(2) 0.052(2) -0.0183(18) 0.0056(19) -0.0027(18)
F5 0.041(2) 0.095(3) 0.0332(19) -0.028(2) -0.0063(16) 0.010(2)
F6 0.0240(17) 0.092(3) 0.044(2) -0.028(2) -0.0055(15) 0.0053(18)
F7 0.040(2) 0.088(3) 0.0332(19) -0.027(2) -0.0077(16) 0.006(2)
F8 0.0282(18) 0.093(3) 0.046(2) -0.030(2) -0.0068(16) 0.0087(19)
F9 0.056(2) 0.049(2) 0.061(3) -0.027(2) 0.004(2) -0.0134(19)
F10 0.049(2) 0.074(3) 0.055(3) -0.007(2) 0.007(2) -0.019(2)
F11 0.039(2) 0.104(4) 0.036(2) -0.020(2) 0.0049(17) 0.016(2)
F12 0.055(2) 0.072(3) 0.053(2) -0.042(2) -0.0083(19) 0.022(2)
C1 0.030(3) 0.046(4) 0.034(3) -0.014(3) 0.005(2) -0.003(3)
C2 0.039(3) 0.052(4) 0.040(3) -0.018(3) 0.006(3) 0.002(3)
C3 0.047(4) 0.046(4) 0.033(3) -0.007(3) 0.011(3) 0.000(3)
C4 0.039(3) 0.047(4) 0.039(3) -0.003(3) 0.003(3) 0.000(3)
C5 0.041(3) 0.036(3) 0.037(3) -0.009(3) -0.004(3) 0.005(3)
C6 0.029(3) 0.050(4) 0.031(3) -0.015(3) -0.001(2) 0.003(3)
C7 0.032(3) 0.040(3) 0.032(3) -0.014(3) 0.001(2) -0.001(3)
C8 0.037(3) 0.051(4) 0.028(3) -0.018(3) -0.003(2) 0.004(3)
C9 0.029(3) 0.047(4) 0.036(3) -0.015(3) -0.006(2) 0.001(3)
C10 0.029(3) 0.037(3) 0.033(3) -0.018(3) 0.003(2) 0.001(2)
C11 0.035(3) 0.048(4) 0.028(3) -0.018(3) -0.005(2) 0.002(3)
C12 0.023(3) 0.047(4) 0.040(3) -0.017(3) -0.001(2) 0.002(3)
C13 0.026(3) 0.049(4) 0.033(3) -0.019(3) -0.003(2) 0.001(3)
C14 0.033(3) 0.048(4) 0.040(3) -0.020(3) -0.001(3) 0.000(3)
C15 0.034(3) 0.062(5) 0.037(3) -0.010(3) 0.001(3) -0.005(3)
C16 0.029(3) 0.074(5) 0.025(3) -0.013(3) -0.001(2) 0.010(3)
C17 0.036(3) 0.061(4) 0.034(3) -0.022(3) -0.012(3) 0.014(3)
C18 0.033(3) 0.045(4) 0.032(3) -0.017(3) -0.007(2) 0.007(3)
C37A 0.105(9) 0.092(8) 0.095(8) -0.015(7) -0.016(7) 0.020(7)
Cl1A 0.116(3) 0.124(3) 0.142(3) -0.040(2) -0.015(2) 0.001(2)
Cl2A 0.165(4) 0.091(2) 0.085(2) -0.0076(18) 0.022(2) 0.045(3)
C37B 0.105(9) 0.092(8) 0.095(8) -0.015(7) -0.016(7) 0.020(7)
Cl1B 0.116(3) 0.124(3) 0.142(3) -0.040(2) -0.015(2) 0.001(2)
Cl2B 0.165(4) 0.091(2) 0.085(2) -0.0076(18) 0.022(2) 0.045(3)
N1 0.038(3) 0.056(3) 0.028(3) -0.013(2) 0.003(2) -0.012(3)
N2 0.028(3) 0.050(3) 0.036(3) -0.008(2) 0.004(2) -0.005(2)
N3 0.050(3) 0.048(3) 0.049(3) -0.021(3) 0.006(3) -0.012(3)
C28 0.031(3) 0.050(4) 0.039(3) -0.017(3) -0.004(3) 0.000(3)
C29 0.032(3) 0.044(4) 0.034(3) -0.011(3) -0.007(2) 0.000(3)
C30 0.027(3) 0.049(4) 0.034(3) -0.011(3) -0.003(2) 0.001(3)
C31 0.058(4) 0.063(5) 0.034(4) -0.007(3) 0.005(3) -0.011(4)
C32 0.051(4) 0.053(4) 0.040(4) -0.015(3) 0.009(3) -0.004(3)
C33 0.036(3) 0.044(4) 0.054(4) -0.010(3) -0.003(3) -0.007(3)
C34 0.036(3) 0.069(5) 0.036(4) -0.007(3) 0.007(3) -0.005(3)
C35 0.054(4) 0.068(5) 0.061(5) -0.037(4) 0.005(4) -0.007(4)
C36 0.058(4) 0.049(4) 0.059(5) -0.022(4) 0.005(4) -0.014(4)
I3 0.0420(4) 0.0344(3) 0.0376(3) -0.0040(2) -0.0057(2) -0.0091(2)
Cl3 0.0420(4) 0.0344(3) 0.0376(3) -0.0040(2) -0.0057(2) -0.0091(2)
I4 0.0396(2) 0.0532(3) 0.0406(2) -0.02463(19) -0.00145(17) 0.00556(18)
F13 0.039(2) 0.056(2) 0.050(2) -0.0151(19) 0.0153(17) -0.0129(18)
F14 0.050(2) 0.043(2) 0.066(3) -0.018(2) -0.0024(19) -0.0167(18)
F15 0.064(2) 0.043(2) 0.044(2) -0.0233(17) -0.0006(18) -0.0121(18)
F16 0.048(2) 0.041(2) 0.0330(18) -0.0124(15) 0.0098(15) -0.0103(16)
F17 0.0366(18) 0.0269(17) 0.049(2) -0.0114(15) 0.0010(15) 0.0023(14)
F18 0.0253(16) 0.040(2) 0.060(2) -0.0112(17) -0.0048(15) 0.0033(15)
C19 0.024(3) 0.035(3) 0.034(3) -0.012(3) 0.000(2) 0.000(2)
C20 0.030(3) 0.034(3) 0.040(3) -0.007(3) 0.007(2) -0.005(2)
C21 0.037(3) 0.029(3) 0.044(4) -0.007(3) -0.003(3) -0.008(3)
C22 0.045(4) 0.034(3) 0.033(3) -0.012(3) -0.003(3) -0.005(3)
C23 0.034(3) 0.030(3) 0.033(3) -0.008(2) 0.002(2) -0.005(2)
C24 0.029(3) 0.030(3) 0.031(3) -0.011(2) 0.001(2) 0.000(2)
C25 0.030(3) 0.031(3) 0.031(3) -0.013(2) -0.002(2) -0.001(2)
C26 0.032(3) 0.028(3) 0.032(3) -0.012(2) 0.000(2) 0.003(2)
C27 0.024(3) 0.035(3) 0.034(3) -0.010(2) 0.000(2) 0.000(2)

loop_
_atom_type_symbol
_atom_type_description
_atom_type_scat_dispersion_real
_atom_type_scat_dispersion_imag
_atom_type_scat_source
C C 0.0181 0.0091 'International Tables Vol C Tables 4.2.6.8 and 6.1.1.4'
H H 0.0000 0.0000 'International Tables Vol C Tables 4.2.6.8 and 6.1.1.4'
N N 0.0311 0.0180 'International Tables Vol C Tables 4.2.6.8 and 6.1.1.4'
F F 0.0727 0.0534 'International Tables Vol C Tables 4.2.6.8 and 6.1.1.4'
I I -0.3257 6.8362 'International Tables Vol C Tables 4.2.6.8 and 6.1.1.4'
Cl Cl 0.3639 0.7018 'International Tables Vol C Tables 4.2.6.8 and 6.1.1.4'

loop_
_exptl_crystal_face_index_h
_exptl_crystal_face_index_k
_exptl_crystal_face_index_l
_exptl_crystal_face_perp_dist
-5 0 -3 0.0404
0 -8 -6 0.0217
0 6 -8 0.0246
0 -6 7 0.0166
0 -4 -14 0.0200
0 4 14 0.0193
0 0 -1 0.0310
0 0 0 0.0458
-1 0 1 0.0452

loop_
_geom_angle_atom_site_label_1
_geom_angle_atom_site_label_2
_geom_angle_atom_site_label_3
_geom_angle
_geom_angle_site_symmetry_1
_geom_angle_site_symmetry_3
_geom_angle_publ_flag
C2 C1 C6 119.2(6) . . ?
C2 C1 I1 118.3(5) . . ?
C6 C1 I1 122.3(4) . . ?
F1 C2 C3 118.4(6) . . ?
F1 C2 C1 119.9(6) . . ?
C3 C2 C1 121.8(6) . . ?
F2 C3 C2 121.2(6) . . ?
F2 C3 C4 120.0(6) . . ?
C2 C3 C4 118.8(6) . . ?
F3 C4 C5 120.4(6) . . ?
F3 C4 C3 119.8(6) . . ?
C5 C4 C3 119.8(6) . . ?
F4 C5 C6 119.4(6) . . ?
F4 C5 C4 118.0(6) . . ?
C6 C5 C4 122.5(6) . . ?
C5 C6 C1 117.9(6) . . ?
C5 C6 C7 120.0(6) . . ?
C1 C6 C7 122.1(6) . . ?
C12 C7 C8 116.7(5) . . ?
C12 C7 C6 121.9(5) . . ?
C8 C7 C6 121.4(5) . . ?
F5 C8 C7 120.1(5) . . ?
F5 C8 C9 118.4(5) . . ?
C7 C8 C9 121.5(5) . . ?
F6 C9 C8 118.8(5) . . ?
F6 C9 C10 119.5(5) . . ?
C8 C9 C10 121.7(5) . . ?
C9 C10 C11 116.3(5) . . ?
C9 C10 C13 122.4(5) . . ?
C11 C10 C13 121.3(5) . . ?
F7 C11 C12 118.7(5) . . ?
F7 C11 C10 119.7(5) . . ?
C12 C11 C10 121.6(5) . . ?
F8 C12 C11 118.5(5) . . ?
F8 C12 C7 119.3(5) . . ?
C11 C12 C7 122.2(5) . . ?
C14 C13 C18 118.4(6) . . ?
C14 C13 C10 119.1(6) . . ?
C18 C13 C10 122.4(6) . . ?
F9 C14 C13 120.1(5) . . ?
F9 C14 C15 117.9(6) . . ?
C13 C14 C15 122.1(6) . . ?
F10 C15 C16 120.8(6) . . ?
F10 C15 C14 120.2(7) . . ?
C16 C15 C14 119.0(7) . . ?
F11 C16 C15 119.2(7) . . ?
F11 C16 C17 120.6(7) . . ?
C15 C16 C17 120.2(6) . . ?
F12 C17 C16 118.5(6) . . ?
F12 C17 C18 120.2(7) . . ?
C16 C17 C18 121.3(6) . . ?
C17 C18 C13 118.9(6) . . ?
C17 C18 I2 119.0(5) . . ?
C13 C18 I2 121.7(5) . . ?
Cl2A C37A Cl1A 111.1(7) . . ?
Cl2A C37A H37A 109.4 . . ?
Cl1A C37A H37A 109.4 . . ?
Cl2A C37A H37B 109.4 . . ?
Cl1A C37A H37B 109.4 . . ?
H37A C37A H37B 108.0 . . ?
Cl1B C37B Cl2B 150.3(12) . . ?
Cl1B C37B H37C 99.1 . . ?
Cl2B C37B H37C 99.1 . . ?
Cl1B C37B H37D 99.1 . . ?
Cl2B C37B H37D 99.1 . . ?
H37C C37B H37D 104.0 . . ?
C29 N1 C32 121.5(6) . . ?
C29 N1 C31 119.0(6) . . ?
C32 N1 C31 119.2(5) . . ?
C30 N2 C33 119.0(5) . . ?
C30 N2 C34 118.5(6) . . ?
C33 N2 C34 119.3(5) . . ?
C28 N3 C35 119.6(6) . . ?
C28 N3 C36 120.5(6) . . ?
C35 N3 C36 119.8(6) . . ?
N3 C28 C30 150.4(6) . . ?
N3 C28 C29 149.7(7) . . ?
C30 C28 C29 59.9(5) . . ?
N1 C29 C30 150.2(7) . . ?
N1 C29 C28 150.0(7) . . ?
C30 C29 C28 59.8(5) . . ?
N2 C30 C28 150.0(6) . . ?
N2 C30 C29 149.7(6) . . ?
C28 C30 C29 60.3(5) . . ?
N1 C31 H31A 109.5 . . ?
N1 C31 H31B 109.5 . . ?
H31A C31 H31B 109.5 . . ?
N1 C31 H31C 109.5 . . ?
H31A C31 H31C 109.5 . . ?
H31B C31 H31C 109.5 . . ?
N1 C32 H32A 109.5 . . ?
N1 C32 H32B 109.5 . . ?
H32A C32 H32B 109.5 . . ?
N1 C32 H32C 109.5 . . ?
H32A C32 H32C 109.5 . . ?
H32B C32 H32C 109.5 . . ?
N2 C33 H33A 109.5 . . ?
N2 C33 H33B 109.5 . . ?
H33A C33 H33B 109.5 . . ?
N2 C33 H33C 109.5 . . ?
H33A C33 H33C 109.5 . . ?
H33B C33 H33C 109.5 . . ?
N2 C34 H34A 109.5 . . ?
N2 C34 H34B 109.5 . . ?
H34A C34 H34B 109.5 . . ?
N2 C34 H34C 109.5 . . ?
H34A C34 H34C 109.5 . . ?
H34B C34 H34C 109.5 . . ?
N3 C35 H35A 109.5 . . ?
N3 C35 H35B 109.5 . . ?
H35A C35 H35B 109.5 . . ?
N3 C35 H35C 109.5 . . ?
H35A C35 H35C 109.5 . . ?
H35B C35 H35C 109.5 . . ?
N3 C36 H36A 109.5 . . ?
N3 C36 H36B 109.5 . . ?
H36A C36 H36B 109.5 . . ?
N3 C36 H36C 109.5 . . ?
H36A C36 H36C 109.5 . . ?
H36B C36 H36C 109.5 . . ?
C20 C19 C24 119.1(5) . . ?
C20 C19 I4 116.3(4) . . ?
C24 C19 I4 124.6(4) . . ?
F13 C20 C21 117.1(5) . . ?
F13 C20 C19 121.2(6) . . ?
C21 C20 C19 121.7(5) . . ?
F14 C21 C22 120.2(6) . . ?
F14 C21 C20 120.3(6) . . ?
C22 C21 C20 119.5(6) . . ?
F15 C22 C21 120.2(6) . . ?
F15 C22 C23 121.2(6) . . ?
C21 C22 C23 118.6(6) . . ?
F16 C23 C22 117.1(5) . . ?
F16 C23 C24 119.4(5) . . ?
C22 C23 C24 123.5(5) . . ?
C23 C24 C19 117.7(5) . . ?
C23 C24 C25 118.0(5) . . ?
C19 C24 C25 124.3(5) . . ?
C26 C25 C27 115.6(5) . 2_556 ?
C26 C25 C24 121.4(5) . . ?
C27 C25 C24 122.7(5) 2_556 . ?
F17 C26 C27 118.4(5) . . ?
F17 C26 C25 119.2(5) . . ?
C27 C26 C25 122.3(5) . . ?
F18 C27 C26 119.0(5) . . ?
F18 C27 C25 118.9(5) . 2_556 ?
C26 C27 C25 122.0(5) . 2_556 ?

loop_
_geom_bond_atom_site_label_1
_geom_bond_atom_site_label_2
_geom_bond_distance
_geom_bond_site_symmetry_2
_geom_bond_publ_flag
I1 C1 2.115(6) . ?
I2 C18 2.110(7) . ?
F1 C2 1.346(8) . ?
F2 C3 1.322(7) . ?
F3 C4 1.345(8) . ?
F4 C5 1.351(7) . ?
F5 C8 1.339(7) . ?
F6 C9 1.336(7) . ?
F7 C11 1.342(7) . ?
F8 C12 1.351(7) . ?
F9 C14 1.340(8) . ?
F10 C15 1.342(8) . ?
F11 C16 1.343(7) . ?
F12 C17 1.343(8) . ?
C1 C2 1.387(9) . ?
C1 C6 1.402(9) . ?
C2 C3 1.367(10) . ?
C3 C4 1.379(10) . ?
C4 C5 1.370(9) . ?
C5 C6 1.368(9) . ?
C6 C7 1.489(8) . ?
C7 C12 1.378(9) . ?
C7 C8 1.380(9) . ?
C8 C9 1.385(9) . ?
C9 C10 1.386(9) . ?
C10 C11 1.387(8) . ?
C10 C13 1.490(8) . ?
C11 C12 1.373(8) . ?
C13 C14 1.373(9) . ?
C13 C18 1.396(9) . ?
C14 C15 1.390(9) . ?
C15 C16 1.361(11) . ?
C16 C17 1.369(11) . ?
C17 C18 1.391(9) . ?
C37A Cl2A 1.716(12) . ?
C37A Cl1A 1.776(14) . ?
C37A H37A 0.9900 . ?
C37A H37B 0.9900 . ?
C37B Cl1B 1.776(14) . ?
C37B Cl2B 1.98(4) . ?
C37B H37C 0.9900 . ?
C37B H37D 0.9900 . ?
N1 C29 1.331(8) . ?
N1 C32 1.432(9) . ?
N1 C31 1.453(9) . ?
N2 C30 1.327(8) . ?
N2 C33 1.452(9) . ?
N2 C34 1.467(8) . ?
N3 C28 1.328(9) . ?
N3 C35 1.449(9) . ?
N3 C36 1.453(9) . ?
C28 C30 1.380(10) . ?
C28 C29 1.387(9) . ?
C29 C30 1.382(9) . ?
C31 H31A 0.9800 . ?
C31 H31B 0.9800 . ?
C31 H31C 0.9800 . ?
C32 H32A 0.9800 . ?
C32 H32B 0.9800 . ?
C32 H32C 0.9800 . ?
C33 H33A 0.9800 . ?
C33 H33B 0.9800 . ?
C33 H33C 0.9800 . ?
C34 H34A 0.9800 . ?
C34 H34B 0.9800 . ?
C34 H34C 0.9800 . ?
C35 H35A 0.9800 . ?
C35 H35B 0.9800 . ?
C35 H35C 0.9800 . ?
C36 H36A 0.9800 . ?
C36 H36B 0.9800 . ?
C36 H36C 0.9800 . ?
I4 C19 2.095(6) . ?
F13 C20 1.346(7) . ?
F14 C21 1.336(7) . ?
F15 C22 1.329(7) . ?
F16 C23 1.351(7) . ?
F17 C26 1.358(7) . ?
F18 C27 1.345(7) . ?
C19 C20 1.389(8) . ?
C19 C24 1.401(8) . ?
C20 C21 1.381(9) . ?
C21 C22 1.376(9) . ?
C22 C23 1.376(9) . ?
C23 C24 1.377(8) . ?
C24 C25 1.489(8) . ?
C25 C26 1.386(8) . ?
C25 C27 1.389(8) 2_556 ?
C26 C27 1.371(8) . ?

loop_
_exptl_oxdiff_crystal_face_indexfrac_h
_exptl_oxdiff_crystal_face_indexfrac_k
_exptl_oxdiff_crystal_face_indexfrac_l
_exptl_oxdiff_crystal_face_x
_exptl_oxdiff_crystal_face_y
_exptl_oxdiff_crystal_face_z
-5.0850 0.0380 -2.5732 -0.0421 0.5220 0.8519
-0.1185 -7.9723 -6.0935 0.9968 0.0791 -0.0093
-0.2650 5.8448 -7.6766 -0.5222 -0.6807 0.5137
0.0470 -5.9534 7.3855 0.5360 0.6987 -0.4739
-0.2332 -4.1659 -14.2857 0.7140 -0.5477 0.4362
-0.0038 4.3137 14.0919 -0.7310 0.5606 -0.3890
0.2905 -0.0854 -1.1353 0.0343 -0.0963 -0.0033
0.2870 0.1338 -0.0300 -0.0097 -0.0459 -0.0372
-1.2411 -0.0756 0.6032 -0.0225 0.1995 0.1591
